data_7022641
loop_
_publ_author_name
'Dau, Phuong V.'
'Polanco, Luis R.'
'Cohen, Seth M.'

_publ_section_title
;
 Dioxole functionalized metal-organic frameworks.
;
_journal_issue 11
_journal_name_full 'Dalton transactions (Cambridge, England : 2003)'
_journal_page_first 4013
_journal_page_last 4018
_journal_paper_doi 10.1039/c3dt32588a
_journal_volume 42
_journal_year 2013
_chemical_formula_sum 'C31 H23 N3 O13 Zn2'
_chemical_formula_weight 776.26
_chemical_name_systematic
;
?
;
_space_group_IT_number 2
_symmetry_cell_setting triclinic
_symmetry_space_group_name_Hall '-P 1'
_symmetry_space_group_name_H-M 'P -1'
_atom_sites_solution_hydrogens constr
_atom_sites_solution_primary direct
_atom_sites_solution_secondary difmap
_audit_creation_method SHELXL-97
_cell_angle_alpha 81.540(2)
_cell_angle_beta 89.016(2)
_cell_angle_gamma 87.658(2)
_cell_formula_units_Z 2
_cell_length_a 10.8947(6)
_cell_length_b 10.9708(6)
_cell_length_c 13.9891(7)
_cell_measurement_reflns_used 5566
_cell_measurement_temperature 200(2)
_cell_measurement_theta_max 24.23
_cell_measurement_theta_min 2.37
_cell_volume 1652.35(15)
_computing_cell_refinement 'Bruker SAINT'
_computing_data_collection 'Bruker APEX2'
_computing_data_reduction 'Bruker SAINT'
_computing_molecular_graphics 'Bruker SHELXTL'
_computing_publication_material 'Bruker SHELXTL'
_computing_structure_refinement 'SHELXL-97 (Sheldrick, 2008)'
_computing_structure_solution 'SHELXS-97 (Sheldrick, 2008)'
_diffrn_ambient_temperature 200(2)
_diffrn_measured_fraction_theta_full 0.907
_diffrn_measured_fraction_theta_max 0.907
_diffrn_measurement_device_type 'Bruker APEX-II CCD'
_diffrn_measurement_method '\f and \w scans'
_diffrn_radiation_monochromator graphite
_diffrn_radiation_source 'fine-focus sealed tube'
_diffrn_radiation_type MoK\a
_diffrn_radiation_wavelength 0.71073
_diffrn_reflns_av_R_equivalents 0.0735
_diffrn_reflns_av_sigmaI/netI 0.0956
_diffrn_reflns_limit_h_max 13
_diffrn_reflns_limit_h_min -13
_diffrn_reflns_limit_k_max 13
_diffrn_reflns_limit_k_min -12
_diffrn_reflns_limit_l_max 16
_diffrn_reflns_limit_l_min -16
_diffrn_reflns_number 14015
_diffrn_reflns_theta_full 25.34
_diffrn_reflns_theta_max 25.34
_diffrn_reflns_theta_min 2.37
_exptl_absorpt_coefficient_mu 1.522
_exptl_absorpt_correction_T_max 0.9872
_exptl_absorpt_correction_T_min 0.8742
_exptl_absorpt_correction_type multi-scan
_exptl_absorpt_process_details SADABS
_exptl_crystal_colour colourless
_exptl_crystal_density_diffrn 1.560
_exptl_crystal_density_method 'not measured'
_exptl_crystal_description needle
_exptl_crystal_F_000 788
_exptl_crystal_size_max 0.25
_exptl_crystal_size_mid 0.15
_exptl_crystal_size_min 0.10
_platon_squeeze_details
;
_vrf_
SQUEEZE found ~ 16 electron that can be accounted for DMF or CHCl3 solvent
molecules. Alert A on low completeness is due to the weak diffraction data.
;
_refine_diff_density_max 1.125
_refine_diff_density_min -0.768
_refine_diff_density_rms 0.127
_refine_ls_extinction_method none
_refine_ls_goodness_of_fit_ref 1.076
_refine_ls_hydrogen_treatment constr
_refine_ls_matrix_type full
_refine_ls_number_parameters 442
_refine_ls_number_reflns 5482
_refine_ls_number_restraints 0
_refine_ls_restrained_S_all 1.076
_refine_ls_R_factor_all 0.1103
_refine_ls_R_factor_gt 0.0632
_refine_ls_shift/su_max 0.000
_refine_ls_shift/su_mean 0.000
_refine_ls_structure_factor_coef Fsqd
_refine_ls_weighting_details 'calc w=1/[\s^2^(Fo^2^)+(0.0750P)^2^+1.9581P] where P=(Fo^2^+2Fc^2^)/3'
_refine_ls_weighting_scheme calc
_refine_ls_wR_factor_gt 0.1498
_refine_ls_wR_factor_ref 0.1635
_reflns_number_gt 3503
_reflns_number_total 5482
_reflns_threshold_expression >2sigma(I)
_cod_data_source_file c3dt32588a.txt
_cod_data_source_block BMOF-2-dioxole
_cod_depositor_comments
;
The following automatic conversions were performed:
'__exptl_absorpt_correction_type' tag replaced with
'_exptl_absorpt_correction_type'.

Automatic conversion script
Id: cif_correct_tags 1440 2010-10-19 06:21:57Z saulius 

The following automatic conversions were performed:

'_symmetry_cell_setting' value 'Triclinic' changed to 'triclinic'
according to /home/saulius/struct/CIF-dictionaries/cif_core.dic
dictionary named 'cif_core.dic' version 2.4.2 from 2011-04-26.

Automatic conversion script
Id: cif_fix_values 1891 2012-01-12 08:04:46Z andrius 
;
_cod_original_sg_symbol_H-M 'P-1 '
_cod_database_code 7022641

loop_
_symmetry_equiv_pos_as_xyz
'x, y, z'
'-x, -y, -z'

loop_
_atom_site_label
_atom_site_type_symbol
_atom_site_fract_x
_atom_site_fract_y
_atom_site_fract_z
_atom_site_U_iso_or_equiv
_atom_site_adp_type
_atom_site_occupancy
_atom_site_symmetry_multiplicity
_atom_site_calc_flag
_atom_site_refinement_flags
Zn1 Zn 0.27300(6) 0.33617(7) 0.39297(5) 0.0175(2) Uani 1 1 d .
Zn2 Zn 0.27704(6) 0.37777(7) 0.18076(5) 0.0176(2) Uani 1 1 d .
N1 N 0.2748(5) 0.3317(5) 0.5383(4) 0.0223(13) Uani 1 1 d .
O4 O 0.2674(5) 0.5245(4) 0.3558(4) 0.0376(13) Uani 1 1 d .
O1 O 0.0919(4) 0.3395(5) 0.3682(3) 0.0322(12) Uani 1 1 d .
O2 O 0.0960(4) 0.3850(5) 0.2074(3) 0.0423(15) Uani 1 1 d .
O8 O 0.4564(4) 0.3352(5) 0.3668(3) 0.0358(13) Uani 1 1 d .
O7 O 0.4583(4) 0.3598(6) 0.2077(4) 0.0503(16) Uani 1 1 d .
O5 O 0.2712(6) 0.1921(5) 0.2200(4) 0.0536(16) Uani 1 1 d .
O6 O 0.2767(5) 0.1522(4) 0.3790(4) 0.0375(13) Uani 1 1 d .
N2 N 0.2777(5) 0.3773(5) 0.0372(4) 0.0215(13) Uani 1 1 d .
O3 O 0.2826(5) 0.5586(5) 0.1954(4) 0.0462(15) Uani 1 1 d .
C2 C 0.2738(6) 0.5931(6) 0.2766(5) 0.0256(16) Uani 1 1 d .
C3 C 0.2741(6) 0.7285(6) 0.2792(5) 0.0281(17) Uani 1 1 d .
C1 C 0.0421(6) 0.3581(6) 0.2871(5) 0.0247(16) Uani 1 1 d .
C13 C 0.3106(7) 0.9396(7) 0.2083(5) 0.0322(18) Uani 1 1 d .
C10 C 0.2764(6) 0.3550(6) 0.8409(4) 0.0231(16) Uani 1 1 d .
C16 C -0.1562(6) 0.3360(6) 0.2032(5) 0.0239(16) Uani 1 1 d .
C5 C 0.3788(6) 0.3456(8) 0.5841(5) 0.0343(19) Uani 1 1 d .
H5 H 0.4517 0.3519 0.5485 0.041 Uiso 1 1 calc R
C6 C 0.3828(6) 0.3510(8) 0.6809(5) 0.036(2) Uani 1 1 d .
H6 H 0.4578 0.3592 0.7096 0.043 Uiso 1 1 calc R
C7 C 0.2759(6) 0.3443(6) 0.7369(5) 0.0240(16) Uani 1 1 d .
C15 C -0.0941(6) 0.3468(6) 0.2861(5) 0.0226(15) Uani 1 1 d .
C8 C 0.3816(6) 0.3659(8) -0.0133(5) 0.036(2) Uani 1 1 d .
H8 H 0.4557 0.3647 0.0189 0.043 Uiso 1 1 calc R
C11 C 0.1690(6) 0.3705(8) -0.1071(5) 0.039(2) Uani 1 1 d .
H11 H 0.0934 0.3737 -0.1374 0.046 Uiso 1 1 calc R
C4 C 0.1719(6) 0.3241(7) 0.5917(5) 0.0347(19) Uani 1 1 d .
H4 H 0.0982 0.3159 0.5611 0.042 Uiso 1 1 calc R
C14 C 0.2410(7) 0.7764(7) 0.3624(5) 0.038(2) Uani 1 1 d .
H14 H 0.2176 0.7227 0.4167 0.046 Uiso 1 1 calc R
C9 C 0.3851(6) 0.3558(8) -0.1083(5) 0.038(2) Uani 1 1 d .
H9 H 0.4603 0.3494 -0.1400 0.045 Uiso 1 1 calc R
C12 C 0.3100(6) 0.8137(7) 0.2017(5) 0.0314(18) Uani 1 1 d .
O12 O -0.1136(4) 0.3312(5) 0.1123(3) 0.0316(12) Uani 1 1 d .
O11 O 0.6759(4) 0.3260(5) 0.1120(3) 0.0342(13) Uani 1 1 d .
O9 O 0.3515(5) 1.0013(5) 0.1215(4) 0.0496(15) Uani 1 1 d .
C17 C 0.7154(6) 0.3315(7) 0.2038(5) 0.0257(16) Uani 1 1 d .
O10 O 0.3473(5) 0.7932(5) 0.1112(4) 0.0438(14) Uani 1 1 d .
C20 C -0.1645(6) 0.3502(7) 0.3705(5) 0.0280(17) Uani 1 1 d .
H20 H -0.1252 0.3554 0.4282 0.034 Uiso 1 1 calc R
C25 C 0.5103(6) 0.3451(6) 0.2864(5) 0.0242(16) Uani 1 1 d .
C18 C 0.6444(6) 0.3386(7) 0.2851(5) 0.0256(16) Uani 1 1 d .
C21 C 0.2748(6) 0.9877(7) 0.2913(5) 0.0302(17) Uani 1 1 d .
C24 C 0.1691(6) 0.3277(7) 0.6891(5) 0.035(2) Uani 1 1 d .
H24 H 0.0951 0.3190 0.7232 0.042 Uiso 1 1 calc R
C22 C 0.2415(7) 0.9008(7) 0.3677(5) 0.038(2) Uani 1 1 d .
H22 H 0.2182 0.9273 0.4258 0.045 Uiso 1 1 calc R
C23 C 0.1742(6) 0.3809(7) -0.0114(5) 0.036(2) Uani 1 1 d .
H23 H 0.1007 0.3912 0.0217 0.043 Uiso 1 1 calc R
C19 C -0.2882(6) 0.3462(6) 0.3698(5) 0.0252(17) Uani 1 1 d .
H19 H -0.3313 0.3485 0.4275 0.030 Uiso 1 1 calc R
C26 C 0.2748(6) 0.1221(7) 0.2974(5) 0.0298(17) Uani 1 1 d .
C27 C -0.2149(6) 0.2967(7) 0.0589(5) 0.0326(18) Uani 1 1 d .
H27A H -0.2089 0.2093 0.0543 0.039 Uiso 1 1 calc R
H27B H -0.2160 0.3426 -0.0059 0.039 Uiso 1 1 calc R
C28 C 0.3965(9) 0.9077(8) 0.0661(6) 0.055(2) Uani 1 1 d .
H28A H 0.3694 0.9270 -0.0003 0.066 Uiso 1 1 calc R
H28B H 0.4856 0.9022 0.0663 0.066 Uiso 1 1 calc R
O100 O 0.2873(9) 0.0060(9) 0.8402(6) 0.119(3) Uani 1 1 d .
N3 N 0.3061(10) -0.0022(8) 0.6816(6) 0.073(3) Uani 1 1 d .
C29 C 0.1779(10) -0.0076(9) 0.6605(9) 0.086(4) Uani 1 1 d .
H29A H 0.1680 -0.0045 0.5922 0.129 Uiso 1 1 calc R
H29B H 0.1337 0.0613 0.6817 0.129 Uiso 1 1 calc R
H29C H 0.1465 -0.0830 0.6937 0.129 Uiso 1 1 calc R
C30 C 0.3960(11) -0.0127(11) 0.6010(9) 0.103(4) Uani 1 1 d .
H30A H 0.3525 -0.0111 0.5417 0.155 Uiso 1 1 calc R
H30B H 0.4433 -0.0889 0.6147 0.155 Uiso 1 1 calc R
H30C H 0.4499 0.0551 0.5949 0.155 Uiso 1 1 calc R
C31 C 0.3422(18) 0.0013(15) 0.7687(10) 0.138(7) Uani 1 1 d .
H31 H 0.4271 -0.0001 0.7753 0.165 Uiso 1 1 calc R

loop_
_atom_site_aniso_label
_atom_site_aniso_U_11
_atom_site_aniso_U_22
_atom_site_aniso_U_33
_atom_site_aniso_U_23
_atom_site_aniso_U_13
_atom_site_aniso_U_12
Zn1 0.0258(5) 0.0190(5) 0.0076(4) -0.0017(3) 0.0000(3) -0.0012(3)
Zn2 0.0263(5) 0.0188(5) 0.0080(4) -0.0025(3) -0.0001(3) -0.0009(3)
N1 0.027(3) 0.025(3) 0.015(3) -0.005(3) 0.002(2) -0.001(3)
O4 0.072(4) 0.013(3) 0.027(3) 0.000(2) 0.003(2) -0.004(2)
O1 0.029(3) 0.052(3) 0.016(2) -0.003(3) 0.000(2) -0.006(2)
O2 0.035(3) 0.078(4) 0.013(3) -0.002(3) 0.002(2) -0.011(3)
O8 0.025(3) 0.061(4) 0.021(3) -0.005(3) 0.005(2) -0.003(2)
O7 0.027(3) 0.102(5) 0.021(3) -0.005(3) -0.004(2) 0.002(3)
O5 0.114(5) 0.017(3) 0.030(3) -0.003(3) -0.003(3) 0.000(3)
O6 0.061(4) 0.019(3) 0.034(3) -0.007(3) -0.004(2) -0.001(2)
N2 0.027(3) 0.023(3) 0.014(3) 0.000(3) -0.002(2) 0.000(3)
O3 0.089(4) 0.022(3) 0.029(3) -0.004(3) 0.003(3) -0.009(3)
C2 0.026(4) 0.022(4) 0.028(4) -0.001(4) 0.005(3) -0.001(3)
C3 0.042(5) 0.018(4) 0.023(4) 0.002(3) -0.003(3) -0.004(3)
C1 0.035(4) 0.020(4) 0.019(4) -0.002(3) -0.005(3) -0.002(3)
C13 0.046(5) 0.026(4) 0.023(4) 0.001(4) -0.006(3) 0.001(4)
C10 0.036(4) 0.023(4) 0.010(3) -0.002(3) 0.002(3) -0.002(3)
C16 0.037(4) 0.024(4) 0.013(3) -0.010(3) 0.000(3) 0.002(3)
C5 0.022(4) 0.066(6) 0.016(4) -0.009(4) 0.002(3) -0.002(4)
C6 0.021(4) 0.064(6) 0.023(4) -0.010(4) -0.001(3) 0.003(4)
C7 0.039(4) 0.020(4) 0.012(3) 0.000(3) -0.002(3) 0.002(3)
C15 0.025(4) 0.026(4) 0.017(3) -0.003(3) 0.001(3) -0.001(3)
C8 0.030(4) 0.066(6) 0.015(4) -0.016(4) 0.000(3) -0.001(4)
C11 0.030(4) 0.073(6) 0.014(4) -0.005(4) -0.001(3) -0.011(4)
C4 0.031(4) 0.054(5) 0.022(4) -0.011(4) 0.001(3) -0.018(4)
C14 0.069(6) 0.021(4) 0.023(4) 0.002(4) 0.012(4) -0.008(4)
C9 0.027(4) 0.067(6) 0.020(4) -0.010(4) -0.002(3) 0.001(4)
C12 0.038(4) 0.033(5) 0.024(4) -0.004(4) -0.004(3) -0.004(4)
O12 0.030(3) 0.052(4) 0.015(2) -0.011(3) 0.0025(19) -0.002(2)
O11 0.030(3) 0.057(4) 0.017(2) -0.010(3) -0.003(2) -0.003(2)
O9 0.093(5) 0.030(3) 0.025(3) 0.000(3) 0.011(3) -0.013(3)
C17 0.030(4) 0.031(4) 0.018(4) -0.009(3) -0.004(3) 0.000(3)
O10 0.071(4) 0.033(3) 0.027(3) -0.002(3) 0.008(3) -0.014(3)
C20 0.027(4) 0.038(5) 0.019(4) 0.000(4) -0.007(3) -0.002(3)
C25 0.030(4) 0.019(4) 0.024(4) -0.004(3) 0.000(3) -0.003(3)
C18 0.028(4) 0.031(4) 0.017(3) -0.002(3) -0.004(3) -0.001(3)
C21 0.045(5) 0.023(4) 0.024(4) -0.008(4) -0.003(3) 0.002(3)
C24 0.031(4) 0.061(6) 0.014(3) -0.009(4) 0.007(3) -0.015(4)
C22 0.067(6) 0.025(4) 0.021(4) -0.006(4) 0.005(4) 0.005(4)
C23 0.029(4) 0.062(6) 0.017(4) -0.010(4) 0.006(3) -0.005(4)
C19 0.027(4) 0.035(4) 0.012(3) 0.000(3) 0.008(3) 0.004(3)
C26 0.034(4) 0.023(4) 0.032(5) -0.003(4) -0.007(3) -0.006(3)
C27 0.034(4) 0.050(5) 0.018(4) -0.018(4) 0.003(3) 0.001(4)
C28 0.086(7) 0.038(5) 0.044(5) -0.013(5) 0.023(5) -0.016(5)
O100 0.169(10) 0.122(8) 0.058(6) 0.000(6) 0.016(6) 0.017(6)
N3 0.117(8) 0.055(6) 0.048(5) -0.010(5) -0.016(5) -0.011(5)
C29 0.095(9) 0.047(7) 0.116(11) -0.010(7) -0.010(8) -0.004(6)
C30 0.117(11) 0.097(11) 0.090(10) 0.003(8) -0.016(8) 0.005(8)
C31 0.23(2) 0.121(14) 0.062(9) 0.012(10) -0.028(11) -0.051(13)

loop_
_atom_type_symbol
_atom_type_description
_atom_type_scat_dispersion_real
_atom_type_scat_dispersion_imag
_atom_type_scat_source
C C 0.0033 0.0016 'International Tables Vol C Tables 4.2.6.8 and 6.1.1.4'
N N 0.0061 0.0033 'International Tables Vol C Tables 4.2.6.8 and 6.1.1.4'
O O 0.0106 0.0060 'International Tables Vol C Tables 4.2.6.8 and 6.1.1.4'
Zn Zn 0.2839 1.4301 'International Tables Vol C Tables 4.2.6.8 and 6.1.1.4'
H H 0.0000 0.0000 'International Tables Vol C Tables 4.2.6.8 and 6.1.1.4'

loop_
_geom_angle_atom_site_label_1
_geom_angle_atom_site_label_2
_geom_angle_atom_site_label_3
_geom_angle
_geom_angle_site_symmetry_1
_geom_angle_site_symmetry_3
O1 Zn1 O8 159.73(19) . .
O1 Zn1 N1 101.31(19) . .
O8 Zn1 N1 99.0(2) . .
O1 Zn1 O4 88.3(2) . .
O8 Zn1 O4 88.8(2) . .
N1 Zn1 O4 97.5(2) . .
O1 Zn1 O6 87.4(2) . .
O8 Zn1 O6 88.5(2) . .
N1 Zn1 O6 102.5(2) . .
O4 Zn1 O6 160.1(2) . .
O1 Zn1 Zn2 80.40(13) . .
O8 Zn1 Zn2 79.47(13) . .
N1 Zn1 Zn2 172.35(16) . .
O4 Zn1 Zn2 75.08(14) . .
O6 Zn1 Zn2 85.00(15) . .
O2 Zn2 N2 100.3(2) . .
O2 Zn2 O7 158.7(2) . .
N2 Zn2 O7 100.7(2) . .
O2 Zn2 O3 89.2(2) . .
N2 Zn2 O3 104.3(2) . .
O7 Zn2 O3 88.9(2) . .
O2 Zn2 O5 87.1(2) . .
N2 Zn2 O5 96.9(2) . .
O7 Zn2 O5 87.1(3) . .
O3 Zn2 O5 158.8(2) . .
O2 Zn2 Zn1 79.18(13) . .
N2 Zn2 Zn1 170.97(16) . .
O7 Zn2 Zn1 79.51(14) . .
O3 Zn2 Zn1 84.71(15) . .
O5 Zn2 Zn1 74.11(15) . .
C5 N1 C4 116.7(6) . .
C5 N1 Zn1 121.1(4) . .
C4 N1 Zn1 122.0(4) . .
C2 O4 Zn1 132.7(5) . .
C1 O1 Zn1 126.1(4) . .
C1 O2 Zn2 127.5(5) . .
C25 O8 Zn1 127.6(4) . .
C25 O7 Zn2 128.6(5) . .
C26 O5 Zn2 134.9(5) . .
C26 O6 Zn1 119.2(5) . .
C23 N2 C8 116.3(6) . .
C23 N2 Zn2 121.5(5) . .
C8 N2 Zn2 122.1(4) . .
C2 O3 Zn2 121.2(5) . .
O4 C2 O3 125.9(7) . .
O4 C2 C3 117.0(6) . .
O3 C2 C3 117.1(6) . .
C14 C3 C12 115.5(7) . .
C14 C3 C2 120.9(6) . .
C12 C3 C2 123.6(6) . .
O2 C1 O1 126.0(6) . .
O2 C1 C15 117.5(6) . .
O1 C1 C15 116.5(6) . .
O9 C13 C21 128.5(7) . .
O9 C13 C12 108.6(6) . .
C21 C13 C12 122.8(7) . .
C11 C10 C9 115.8(6) 1_556 1_556
C11 C10 C7 122.1(6) 1_556 .
C9 C10 C7 122.1(6) 1_556 .
O12 C16 C15 130.3(6) . .
O12 C16 C17 109.0(5) . 1_455
C15 C16 C17 120.8(6) . 1_455
N1 C5 C6 123.0(6) . .
N1 C5 H5 118.5 . .
C6 C5 H5 118.5 . .
C5 C6 C7 120.7(6) . .
C5 C6 H6 119.7 . .
C7 C6 H6 119.7 . .
C24 C7 C6 115.9(6) . .
C24 C7 C10 122.1(6) . .
C6 C7 C10 122.0(6) . .
C16 C15 C20 117.1(6) . .
C16 C15 C1 122.3(6) . .
C20 C15 C1 120.6(6) . .
N2 C8 C9 123.7(7) . .
N2 C8 H8 118.1 . .
C9 C8 H8 118.1 . .
C23 C11 C10 119.9(6) . 1_554
C23 C11 H11 120.1 . .
C10 C11 H11 120.1 1_554 .
N1 C4 C24 123.5(6) . .
N1 C4 H4 118.2 . .
C24 C4 H4 118.2 . .
C22 C14 C3 122.5(7) . .
C22 C14 H14 118.8 . .
C3 C14 H14 118.8 . .
C8 C9 C10 120.2(7) . 1_554
C8 C9 H9 119.9 . .
C10 C9 H9 119.9 1_554 .
O10 C12 C3 128.4(7) . .
O10 C12 C13 110.2(6) . .
C3 C12 C13 121.5(7) . .
C16 O12 C27 106.4(5) . .
C17 O11 C27 105.0(5) . 1_655
C13 O9 C28 106.1(6) . .
O11 C17 C18 127.5(6) . .
O11 C17 C16 109.4(5) . 1_655
C18 C17 C16 123.1(6) . 1_655
C12 O10 C28 105.3(6) . .
C19 C20 C15 121.4(6) . .
C19 C20 H20 119.3 . .
C15 C20 H20 119.3 . .
O7 C25 O8 124.7(6) . .
O7 C25 C18 117.3(6) . .
O8 C25 C18 118.0(6) . .
C17 C18 C19 114.6(6) . 1_655
C17 C18 C25 124.3(6) . .
C19 C18 C25 121.0(6) 1_655 .
C22 C21 C13 114.5(7) . .
C22 C21 C26 123.0(6) . 1_565
C13 C21 C26 122.4(7) . 1_565
C4 C24 C7 120.2(6) . .
C4 C24 H24 119.9 . .
C7 C24 H24 119.9 . .
C14 C22 C21 123.2(7) . .
C14 C22 H22 118.4 . .
C21 C22 H22 118.4 . .
N2 C23 C11 124.0(7) . .
N2 C23 H23 118.0 . .
C11 C23 H23 118.0 . .
C20 C19 C18 123.1(6) . 1_455
C20 C19 H19 118.5 . .
C18 C19 H19 118.5 1_455 .
O5 C26 O6 126.6(7) . .
O5 C26 C21 116.3(7) . 1_545
O6 C26 C21 117.1(6) . 1_545
O12 C27 O11 105.8(5) . 1_455
O12 C27 H27A 110.6 . .
O11 C27 H27A 110.6 1_455 .
O12 C27 H27B 110.6 . .
O11 C27 H27B 110.6 1_455 .
H27A C27 H27B 108.7 . .
O10 C28 O9 106.6(6) . .
O10 C28 H28A 110.4 . .
O9 C28 H28A 110.4 . .
O10 C28 H28B 110.4 . .
O9 C28 H28B 110.4 . .
H28A C28 H28B 108.6 . .
C31 N3 C29 121.0(13) . .
C31 N3 C30 121.4(13) . .
C29 N3 C30 117.4(9) . .
N3 C29 H29A 109.5 . .
N3 C29 H29B 109.5 . .
H29A C29 H29B 109.5 . .
N3 C29 H29C 109.5 . .
H29A C29 H29C 109.5 . .
H29B C29 H29C 109.5 . .
N3 C30 H30A 109.5 . .
N3 C30 H30B 109.5 . .
H30A C30 H30B 109.5 . .
N3 C30 H30C 109.5 . .
H30A C30 H30C 109.5 . .
H30B C30 H30C 109.5 . .
O100 C31 N3 131.4(19) . .
O100 C31 H31 114.3 . .
N3 C31 H31 114.3 . .

loop_
_geom_bond_atom_site_label_1
_geom_bond_atom_site_label_2
_geom_bond_distance
_geom_bond_site_symmetry_2
Zn1 O1 2.007(4) .
Zn1 O8 2.025(4) .
Zn1 N1 2.027(5) .
Zn1 O4 2.054(5) .
Zn1 O6 2.055(5) .
Zn1 Zn2 2.9362(10) .
Zn2 O2 2.002(5) .
Zn2 N2 2.009(5) .
Zn2 O7 2.013(5) .
Zn2 O3 2.027(5) .
Zn2 O5 2.033(5) .
N1 C5 1.336(8) .
N1 C4 1.336(8) .
O4 C2 1.247(8) .
O1 C1 1.252(8) .
O2 C1 1.252(8) .
O8 C25 1.253(8) .
O7 C25 1.232(8) .
O5 C26 1.233(8) .
O6 C26 1.235(8) .
N2 C23 1.322(8) .
N2 C8 1.335(8) .
O3 C2 1.250(8) .
C2 C3 1.491(9) .
C3 C14 1.382(10) .
C3 C12 1.385(10) .
C1 C15 1.495(9) .
C13 O9 1.376(9) .
C13 C21 1.389(10) .
C13 C12 1.398(10) .
C10 C11 1.386(9) 1_556
C10 C9 1.392(9) 1_556
C10 C7 1.476(8) .
C16 O12 1.353(7) .
C16 C15 1.375(9) .
C16 C17 1.401(9) 1_455
C5 C6 1.365(9) .
C5 H5 0.9300 .
C6 C7 1.391(9) .
C6 H6 0.9300 .
C7 C24 1.384(9) .
C15 C20 1.402(9) .
C8 C9 1.350(9) .
C8 H8 0.9300 .
C11 C23 1.362(9) .
C11 C10 1.386(9) 1_554
C11 H11 0.9300 .
C4 C24 1.368(9) .
C4 H4 0.9300 .
C14 C22 1.377(10) .
C14 H14 0.9300 .
C9 C10 1.392(9) 1_554
C9 H9 0.9300 .
C12 O10 1.370(8) .
O12 C27 1.437(8) .
O11 C17 1.371(7) .
O11 C27 1.442(8) 1_655
O9 C28 1.441(9) .
C17 C18 1.375(9) .
C17 C16 1.401(9) 1_655
O10 C28 1.440(9) .
C20 C19 1.351(8) .
C20 H20 0.9300 .
C25 C18 1.460(9) .
C18 C19 1.419(9) 1_655
C21 C22 1.378(10) .
C21 C26 1.489(9) 1_565
C24 H24 0.9300 .
C22 H22 0.9300 .
C23 H23 0.9300 .
C19 C18 1.419(9) 1_455
C19 H19 0.9300 .
C26 C21 1.489(9) 1_545
C27 O11 1.442(8) 1_455
C27 H27A 0.9700 .
C27 H27B 0.9700 .
C28 H28A 0.9700 .
C28 H28B 0.9700 .
O100 C31 1.163(17) .
N3 C31 1.293(15) .
N3 C29 1.437(12) .
N3 C30 1.495(14) .
C29 H29A 0.9600 .
C29 H29B 0.9600 .
C29 H29C 0.9600 .
C30 H30A 0.9600 .
C30 H30B 0.9600 .
C30 H30C 0.9600 .
C31 H31 0.9300 .

loop_
_geom_torsion_atom_site_label_1
_geom_torsion_atom_site_label_2
_geom_torsion_atom_site_label_3
_geom_torsion_atom_site_label_4
_geom_torsion
_geom_torsion_site_symmetry_1
_geom_torsion_site_symmetry_4
O1 Zn1 Zn2 O2 4.5(2) . .
O8 Zn1 Zn2 O2 -177.9(2) . .
N1 Zn1 Zn2 O2 -99.1(12) . .
O4 Zn1 Zn2 O2 -86.4(2) . .
O6 Zn1 Zn2 O2 92.7(2) . .
O1 Zn1 Zn2 N2 -83.0(10) . .
O8 Zn1 Zn2 N2 94.6(10) . .
N1 Zn1 Zn2 N2 173.5(15) . .
O4 Zn1 Zn2 N2 -173.8(10) . .
O6 Zn1 Zn2 N2 5.2(10) . .
O1 Zn1 Zn2 O7 -175.5(2) . .
O8 Zn1 Zn2 O7 2.1(2) . .
N1 Zn1 Zn2 O7 81.0(12) . .
O4 Zn1 Zn2 O7 93.7(2) . .
O6 Zn1 Zn2 O7 -87.3(2) . .
O1 Zn1 Zn2 O3 94.6(2) . .
O8 Zn1 Zn2 O3 -87.8(2) . .
N1 Zn1 Zn2 O3 -8.9(12) . .
O4 Zn1 Zn2 O3 3.8(2) . .
O6 Zn1 Zn2 O3 -177.2(2) . .
O1 Zn1 Zn2 O5 -85.6(2) . .
O8 Zn1 Zn2 O5 92.0(2) . .
N1 Zn1 Zn2 O5 170.9(12) . .
O4 Zn1 Zn2 O5 -176.4(2) . .
O6 Zn1 Zn2 O5 2.7(2) . .
O1 Zn1 N1 C5 -170.8(6) . .
O8 Zn1 N1 C5 8.9(6) . .
O4 Zn1 N1 C5 -81.0(6) . .
O6 Zn1 N1 C5 99.4(6) . .
Zn2 Zn1 N1 C5 -68.6(14) . .
O1 Zn1 N1 C4 4.1(6) . .
O8 Zn1 N1 C4 -176.2(6) . .
O4 Zn1 N1 C4 93.9(6) . .
O6 Zn1 N1 C4 -85.7(6) . .
Zn2 Zn1 N1 C4 106.2(12) . .
O1 Zn1 O4 C2 -85.1(6) . .
O8 Zn1 O4 C2 74.8(6) . .
N1 Zn1 O4 C2 173.7(6) . .
O6 Zn1 O4 C2 -7.4(11) . .
Zn2 Zn1 O4 C2 -4.6(6) . .
O8 Zn1 O1 C1 -8.8(10) . .
N1 Zn1 O1 C1 170.5(6) . .
O4 Zn1 O1 C1 73.2(6) . .
O6 Zn1 O1 C1 -87.3(6) . .
Zn2 Zn1 O1 C1 -2.0(6) . .
N2 Zn2 O2 C1 161.4(6) . .
O7 Zn2 O2 C1 -9.3(12) . .
O3 Zn2 O2 C1 -94.2(7) . .
O5 Zn2 O2 C1 64.9(7) . .
Zn1 Zn2 O2 C1 -9.4(6) . .
O1 Zn1 O8 C25 4.2(11) . .
N1 Zn1 O8 C25 -175.1(6) . .
O4 Zn1 O8 C25 -77.7(6) . .
O6 Zn1 O8 C25 82.5(6) . .
Zn2 Zn1 O8 C25 -2.7(6) . .
O2 Zn2 O7 C25 -3.0(12) . .
N2 Zn2 O7 C25 -173.7(7) . .
O3 Zn2 O7 C25 81.9(7) . .
O5 Zn2 O7 C25 -77.3(7) . .
Zn1 Zn2 O7 C25 -2.9(7) . .
O2 Zn2 O5 C26 -84.3(8) . .
N2 Zn2 O5 C26 175.7(8) . .
O7 Zn2 O5 C26 75.2(8) . .
O3 Zn2 O5 C26 -4.2(13) . .
Zn1 Zn2 O5 C26 -4.7(7) . .
O1 Zn1 O6 C26 78.1(5) . .
O8 Zn1 O6 C26 -82.0(5) . .
N1 Zn1 O6 C26 179.1(5) . .
O4 Zn1 O6 C26 0.2(9) . .
Zn2 Zn1 O6 C26 -2.5(5) . .
O2 Zn2 N2 C23 -0.2(6) . .
O7 Zn2 N2 C23 176.4(6) . .
O3 Zn2 N2 C23 -92.0(6) . .
O5 Zn2 N2 C23 88.1(6) . .
Zn1 Zn2 N2 C23 85.6(11) . .
O2 Zn2 N2 C8 -176.0(6) . .
O7 Zn2 N2 C8 0.5(6) . .
O3 Zn2 N2 C8 92.2(6) . .
O5 Zn2 N2 C8 -87.8(6) . .
Zn1 Zn2 N2 C8 -90.3(11) . .
O2 Zn2 O3 C2 74.0(6) . .
N2 Zn2 O3 C2 174.5(5) . .
O7 Zn2 O3 C2 -84.7(6) . .
O5 Zn2 O3 C2 -5.6(10) . .
Zn1 Zn2 O3 C2 -5.2(5) . .
Zn1 O4 C2 O3 2.2(11) . .
Zn1 O4 C2 C3 -176.2(4) . .
Zn2 O3 C2 O4 3.9(10) . .
Zn2 O3 C2 C3 -177.7(4) . .
O4 C2 C3 C14 -14.2(10) . .
O3 C2 C3 C14 167.3(7) . .
O4 C2 C3 C12 163.8(7) . .
O3 C2 C3 C12 -14.7(10) . .
Zn2 O2 C1 O1 11.8(12) . .
Zn2 O2 C1 C15 -168.1(4) . .
Zn1 O1 C1 O2 -4.4(11) . .
Zn1 O1 C1 C15 175.4(4) . .
C4 N1 C5 C6 0.6(12) . .
Zn1 N1 C5 C6 175.7(6) . .
N1 C5 C6 C7 -1.2(13) . .
C5 C6 C7 C24 2.2(12) . .
C5 C6 C7 C10 -177.4(7) . .
C11 C10 C7 C24 -11.4(11) 1_556 .
C9 C10 C7 C24 171.6(7) 1_556 .
C11 C10 C7 C6 168.2(8) 1_556 .
C9 C10 C7 C6 -8.8(11) 1_556 .
O12 C16 C15 C20 179.5(7) . .
C17 C16 C15 C20 1.4(10) 1_455 .
O12 C16 C15 C1 1.3(12) . .
C17 C16 C15 C1 -176.9(6) 1_455 .
O2 C1 C15 C16 15.5(10) . .
O1 C1 C15 C16 -164.4(7) . .
O2 C1 C15 C20 -162.7(7) . .
O1 C1 C15 C20 17.4(10) . .
C23 N2 C8 C9 -1.2(12) . .
Zn2 N2 C8 C9 174.8(6) . .
C5 N1 C4 C24 -1.2(12) . .
Zn1 N1 C4 C24 -176.3(6) . .
C12 C3 C14 C22 1.1(11) . .
C2 C3 C14 C22 179.3(7) . .
N2 C8 C9 C10 -1.1(13) . 1_554
C14 C3 C12 O10 180.0(7) . .
C2 C3 C12 O10 1.9(12) . .
C14 C3 C12 C13 -0.8(10) . .
C2 C3 C12 C13 -178.9(6) . .
O9 C13 C12 O10 -1.4(8) . .
C21 C13 C12 O10 178.8(7) . .
O9 C13 C12 C3 179.3(7) . .
C21 C13 C12 C3 -0.5(11) . .
C15 C16 O12 C27 169.5(7) . .
C17 C16 O12 C27 -12.3(7) 1_455 .
C21 C13 O9 C28 170.2(8) . .
C12 C13 O9 C28 -9.7(8) . .
C27 O11 C17 C18 -169.6(7) 1_655 .
C27 O11 C17 C16 13.7(7) 1_655 1_655
C3 C12 O10 C28 -169.0(8) . .
C13 C12 O10 C28 11.8(8) . .
C16 C15 C20 C19 -1.6(10) . .
C1 C15 C20 C19 176.7(6) . .
Zn2 O7 C25 O8 2.0(12) . .
Zn2 O7 C25 C18 -178.1(5) . .
Zn1 O8 C25 O7 1.5(11) . .
Zn1 O8 C25 C18 -178.4(4) . .
O11 C17 C18 C19 -178.5(7) . 1_655
C16 C17 C18 C19 -2.3(10) 1_655 1_655
O11 C17 C18 C25 -1.8(12) . .
C16 C17 C18 C25 174.4(7) 1_655 .
O7 C25 C18 C17 -9.0(11) . .
O8 C25 C18 C17 171.0(7) . .
O7 C25 C18 C19 167.5(7) . 1_655
O8 C25 C18 C19 -12.5(10) . 1_655
O9 C13 C21 C22 -178.2(7) . .
C12 C13 C21 C22 1.6(11) . .
O9 C13 C21 C26 0.7(12) . 1_565
C12 C13 C21 C26 -179.5(6) . 1_565
N1 C4 C24 C7 2.3(13) . .
C6 C7 C24 C4 -2.7(11) . .
C10 C7 C24 C4 176.9(7) . .
C3 C14 C22 C21 -0.1(12) . .
C13 C21 C22 C14 -1.3(11) . .
C26 C21 C22 C14 179.8(7) 1_565 .
C8 N2 C23 C11 1.8(12) . .
Zn2 N2 C23 C11 -174.3(6) . .
C10 C11 C23 N2 0.0(13) 1_554 .
C15 C20 C19 C18 -0.2(11) . 1_455
Zn2 O5 C26 O6 4.5(13) . .
Zn2 O5 C26 C21 -176.6(5) . 1_545
Zn1 O6 C26 O5 0.3(10) . .
Zn1 O6 C26 C21 -178.7(4) . 1_545
C16 O12 C27 O11 20.4(7) . 1_455
C12 O10 C28 O9 -17.4(8) . .
C13 O9 C28 O10 16.7(9) . .
C29 N3 C31 O100 -3(3) . .
C30 N3 C31 O100 -177.8(17) . .

loop_
_platon_squeeze_void_nr
_platon_squeeze_void_average_x
_platon_squeeze_void_average_y
_platon_squeeze_void_average_z
_platon_squeeze_void_volume
_platon_squeeze_void_count_electrons
_platon_squeeze_void_content
1 0.000 0.000 0.000 152 32 ' '
2 0.009 0.107 0.478 20 1 ' '
3 -0.011 0.878 0.525 16 1 ' '
